data_7045840
loop_
_publ_author_name
'Molter, Anja'
'Kathrein, Stefanie'
'Kircher, Brigitte'
'Mohr, Fabian'

_publ_section_title
;
 Anti-tumour active gold(i), palladium(ii) and ruthenium(ii) complexes
 with thio- and selenoureato ligands: a comparative study.
;
_journal_issue 14
_journal_name_full 'Dalton transactions (Cambridge, England : 2003)'
_journal_page_first 5055
_journal_page_last 5064
_journal_paper_doi 10.1039/C7DT04180B
_journal_volume 47
_journal_year 2018
_chemical_formula_moiety 'C24 H22 N5 O3 Pd Se, F6 P, C2 H6 O S'
_chemical_formula_sum 'C26 H28 F6 N5 O4 P Pd S Se'
_chemical_formula_weight 836.92
_space_group_crystal_system triclinic
_space_group_IT_number 2
_space_group_name_Hall '-P 1'
_space_group_name_H-M_alt 'P -1'
_symmetry_space_group_name_Hall '-P 1'
_symmetry_space_group_name_H-M 'P -1'
_atom_sites_solution_hydrogens geom
_atom_sites_solution_primary heavy
_audit_creation_date 2018-03-05
_audit_creation_method
;
Olex2 1.2
(compiled 2017.08.10 svn.r3461 for OlexSys, GUI svn.r5381)
;
_audit_update_record
;
2018-03-05 deposited with the CCDC.
2018-03-12 downloaded from the CCDC.
;
_cell_angle_alpha 75.080(5)
_cell_angle_beta 87.191(4)
_cell_angle_gamma 78.718(5)
_cell_formula_units_Z 2
_cell_length_a 10.1126(5)
_cell_length_b 11.5124(7)
_cell_length_c 13.5558(7)
_cell_measurement_reflns_used 8083
_cell_measurement_temperature 150
_cell_measurement_theta_max 29.5198
_cell_measurement_theta_min 3.0073
_cell_volume 1495.49(15)
_computing_cell_refinement
;
CrysAlisPro, Oxford Diffraction Ltd.,
Version 1.171.33.34d (release 27-02-2009 CrysAlis171 .NET)
(compiled Feb 27 2009,15:38:38)
;
_computing_data_collection
;
CrysAlisPro, Oxford Diffraction Ltd.,
Version 1.171.33.34d (release 27-02-2009 CrysAlis171 .NET)
(compiled Feb 27 2009,15:38:38)
;
_computing_data_reduction
;
CrysAlisPro, Oxford Diffraction Ltd.,
Version 1.171.33.34d (release 27-02-2009 CrysAlis171 .NET)
(compiled Feb 27 2009,15:38:38)
;
_computing_molecular_graphics 'Olex2 (Dolomanov et al., 2009)'
_computing_publication_material 'Olex2 (Dolomanov et al., 2009)'
_computing_structure_refinement 'ShelXL (Sheldrick, 2015)'
_computing_structure_solution 'XS (Sheldrick, 2008)'
_diffrn_ambient_temperature 150.0
_diffrn_detector_area_resol_mean 16.2705
_diffrn_measured_fraction_theta_full 0.998
_diffrn_measured_fraction_theta_max 0.831
_diffrn_measurement_details
;
#__ type_ start__ end____ width___ exp.time_
  1 omega   12.00   67.00   1.0000    1.5000
omega____ theta____ kappa____ phi______ frames
    -       18.1350   77.0000  -60.0000 55

#__ type_ start__ end____ width___ exp.time_
  2 omega  -54.00   44.00   1.0000    1.5000
omega____ theta____ kappa____ phi______ frames
    -       18.1350  -37.0000  -30.0000 98

#__ type_ start__ end____ width___ exp.time_
  3 omega  -78.00  -43.00   1.0000    1.5000
omega____ theta____ kappa____ phi______ frames
    -      -19.8537  179.0000  -30.0000 35

#__ type_ start__ end____ width___ exp.time_
  4 omega  -50.00   46.00   1.0000    1.5000
omega____ theta____ kappa____ phi______ frames
    -      -19.8537   77.0000 -120.0000 96

#__ type_ start__ end____ width___ exp.time_
  5 omega  -90.00    8.00   1.0000    1.5000
omega____ theta____ kappa____ phi______ frames
    -      -19.8537  -77.0000  120.0000 98

#__ type_ start__ end____ width___ exp.time_
  6 omega  -67.00  -35.00   1.0000    1.5000
omega____ theta____ kappa____ phi______ frames
    -      -19.8537  114.0000  -24.0000 32
;
_diffrn_measurement_device_type 'Goniometer Xcalibur, detector: Eos (Gemini ultra Mo)'
_diffrn_measurement_method '\w scans'
_diffrn_orient_matrix_UB_11 -0.0201220402
_diffrn_orient_matrix_UB_12 0.0526379908
_diffrn_orient_matrix_UB_13 0.0188037826
_diffrn_orient_matrix_UB_21 -0.0040584333
_diffrn_orient_matrix_UB_22 -0.0379431097
_diffrn_orient_matrix_UB_23 0.0499151618
_diffrn_orient_matrix_UB_31 0.0684691377
_diffrn_orient_matrix_UB_32 0.0003847655
_diffrn_orient_matrix_UB_33 0.0087518078
_diffrn_radiation_monochromator graphite
_diffrn_radiation_type MoK\a
_diffrn_radiation_wavelength 0.71073
_diffrn_reflns_av_R_equivalents 0.0217
_diffrn_reflns_av_unetI/netI 0.0387
_diffrn_reflns_Laue_measured_fraction_full 0.998
_diffrn_reflns_Laue_measured_fraction_max 0.831
_diffrn_reflns_limit_h_max 13
_diffrn_reflns_limit_h_min -14
_diffrn_reflns_limit_k_max 15
_diffrn_reflns_limit_k_min -14
_diffrn_reflns_limit_l_max 17
_diffrn_reflns_limit_l_min -18
_diffrn_reflns_number 12175
_diffrn_reflns_point_group_measured_fraction_full 0.998
_diffrn_reflns_point_group_measured_fraction_max 0.831
_diffrn_reflns_theta_full 25.050
_diffrn_reflns_theta_max 29.590
_diffrn_reflns_theta_min 3.025
_diffrn_source 'Enhance (Mo) X-ray Source'
_exptl_absorpt_coefficient_mu 2.042
_exptl_absorpt_correction_T_max 1.00000
_exptl_absorpt_correction_T_min 0.59499
_exptl_absorpt_correction_type multi-scan
_exptl_absorpt_process_details
;
CrysAlisPro, Oxford Diffraction Ltd.,
Version 1.171.33.34d (release 27-02-2009 CrysAlis171 .NET)
(compiled Feb 27 2009,15:38:38)
Empirical absorption correction using spherical harmonics,
 implemented in SCALE3 ABSPACK scaling algorithm.
;
_exptl_crystal_colour orange
_exptl_crystal_colour_primary orange
_exptl_crystal_density_diffrn 1.859
_exptl_crystal_density_method 'not measured'
_exptl_crystal_description needle
_exptl_crystal_F_000 832
_exptl_crystal_size_max 0.438
_exptl_crystal_size_mid 0.1285
_exptl_crystal_size_min 0.0262
_refine_diff_density_max 0.467
_refine_diff_density_min -0.620
_refine_diff_density_rms 0.079
_refine_ls_extinction_method none
_refine_ls_goodness_of_fit_ref 0.967
_refine_ls_hydrogen_treatment constr
_refine_ls_matrix_type full
_refine_ls_number_parameters 410
_refine_ls_number_reflns 6959
_refine_ls_number_restraints 0
_refine_ls_restrained_S_all 0.967
_refine_ls_R_factor_all 0.0343
_refine_ls_R_factor_gt 0.0253
_refine_ls_shift/su_max 0.001
_refine_ls_shift/su_mean 0.000
_refine_ls_structure_factor_coef Fsqd
_refine_ls_weighting_details 'w=1/[\s^2^(Fo^2^)+(0.0310P)^2^] where P=(Fo^2^+2Fc^2^)/3'
_refine_ls_weighting_scheme calc
_refine_ls_wR_factor_gt 0.0565
_refine_ls_wR_factor_ref 0.0579
_reflns_Friedel_coverage 0.000
_reflns_number_gt 5679
_reflns_number_total 6959
_reflns_threshold_expression 'I > 2\s(I)'
_cod_data_source_file c7dt04180b2.cif
_cod_data_source_block ams195
_cod_depositor_comments 'Adding full bibliography for 7045840--7045844.cif.'
_cod_original_cell_volume 1495.50(14)
_cod_database_code 7045840
_shelx_shelxl_version_number 2018/1
_shelx_space_group_comment
;
The symmetry employed for this shelxl refinement is uniquely defined
by the following loop, which should always be used as a source of
symmetry information in preference to the above space-group names.
They are only intended as comments.
;
_reflns_odcompleteness_completeness 99.75
_reflns_odcompleteness_iscentric 1
_reflns_odcompleteness_theta 26.32
_olex2_refinement_description
;
1. Fixed Uiso
 At 1.2 times of:
  All C(H) groups, All C(H,H) groups
 At 1.5 times of:
  All C(H,H,H) groups
2.a Secondary CH2 refined with riding coordinates:
 C9(H9A,H9B), C11(H11A,H11B)
2.b Aromatic/amide H refined with riding coordinates:
 C13(H13), C19(H19), C14(H14), C3(H3), C15(H15), C4(H4), C20(H20), C24(H24),
 C21(H21), C6(H6), C7(H7), C23(H23)
2.c Idealised Me refined as rotating group:
 C12(H12A,H12B,H12C), C10(H10A,H10B,H10C), C0AA(H0AA,H0AB,H0AC), C(HA,HB,HC)
;
_olex2_date_sample_data_collection 2009-07-07
_olex2_submission_special_instructions 'No special instructions were received'

loop_
_space_group_symop_operation_xyz
'x, y, z'
'-x, -y, -z'

loop_
_atom_site_label
_atom_site_type_symbol
_atom_site_fract_x
_atom_site_fract_y
_atom_site_fract_z
_atom_site_U_iso_or_equiv
_atom_site_adp_type
_atom_site_occupancy
_atom_site_site_symmetry_order
_atom_site_calc_flag
_atom_site_refinement_flags_posn
Pd1 Pd 0.86318(2) 0.11661(2) 0.49292(2) 0.01402(5) Uani 1 1 d .
Se1 Se 0.84182(2) 0.11588(2) 0.66614(2) 0.01801(6) Uani 1 1 d .
P1 P 0.88718(7) 0.72063(6) 0.17416(5) 0.02495(14) Uani 1 1 d .
O1 O 0.74644(15) -0.00659(13) 0.50341(11) 0.0191(3) Uani 1 1 d .
N4 N 0.98389(17) 0.24328(16) 0.46336(13) 0.0163(4) Uani 1 1 d .
F1 F 0.82164(16) 0.79865(14) 0.25263(11) 0.0428(4) Uani 1 1 d .
F5 F 1.02491(15) 0.68153(15) 0.23670(12) 0.0413(4) Uani 1 1 d .
F3 F 0.95371(17) 0.64442(13) 0.09470(11) 0.0402(4) Uani 1 1 d .
F4 F 0.93702(18) 0.83908(14) 0.10505(12) 0.0485(4) Uani 1 1 d .
F6 F 0.74958(18) 0.75924(16) 0.11131(13) 0.0560(5) Uani 1 1 d .
F2 F 0.83753(17) 0.60262(14) 0.24222(12) 0.0473(4) Uani 1 1 d .
N1 N 0.70340(18) -0.01475(16) 0.82125(13) 0.0164(4) Uani 1 1 d .
N2 N 0.67114(17) -0.06327(16) 0.67395(13) 0.0154(4) Uani 1 1 d .
C1 C 0.6816(2) -0.06367(18) 0.57706(16) 0.0146(4) Uani 1 1 d .
C13 C 1.0307(2) 0.2950(2) 0.52782(17) 0.0199(5) Uani 1 1 d .
H13 H 1.006005 0.273355 0.597741 0.024 Uiso 1 1 calc R
N5 N 0.88730(17) 0.13589(15) 0.33721(13) 0.0148(4) Uani 1 1 d .
C8 C 0.7297(2) 0.00254(19) 0.72219(16) 0.0159(4) Uani 1 1 d .
C19 C 0.8400(2) 0.0796(2) 0.27726(16) 0.0195(5) Uani 1 1 d .
H19 H 0.781110 0.024581 0.305367 0.023 Uiso 1 1 calc R
C14 C 1.1152(2) 0.38014(19) 0.49622(17) 0.0203(5) Uani 1 1 d .
H14 H 1.146548 0.415707 0.544348 0.024 Uiso 1 1 calc R
C2 C 0.6022(2) -0.14750(18) 0.54709(16) 0.0155(4) Uani 1 1 d .
C9 C 0.7570(2) 0.0516(2) 0.88533(16) 0.0225(5) Uani 1 1 d .
H9A H 0.849013 0.062626 0.861879 0.027 Uiso 1 1 calc R
H9B H 0.763774 0.001272 0.956774 0.027 Uiso 1 1 calc R
C3 C 0.6119(2) -0.1633(2) 0.44868(16) 0.0199(5) Uani 1 1 d .
H3 H 0.667194 -0.119505 0.400167 0.024 Uiso 1 1 calc R
C15 C 1.1527(2) 0.41234(19) 0.39638(17) 0.0203(5) Uani 1 1 d .
H15 H 1.209782 0.470562 0.374418 0.024 Uiso 1 1 calc R
C18 C 0.9706(2) 0.21632(19) 0.29569(16) 0.0149(4) Uani 1 1 d .
C4 C 0.5423(2) -0.2418(2) 0.42005(17) 0.0212(5) Uani 1 1 d .
H4 H 0.550152 -0.253870 0.353104 0.025 Uiso 1 1 calc R
C17 C 1.0215(2) 0.27401(19) 0.36347(16) 0.0153(4) Uani 1 1 d .
C11 C 0.6113(2) -0.0980(2) 0.87124(17) 0.0209(5) Uani 1 1 d .
H11A H 0.630547 -0.125107 0.945416 0.025 Uiso 1 1 calc R
H11B H 0.629277 -0.171498 0.843969 0.025 Uiso 1 1 calc R
C22 C 1.0076(2) 0.24073(19) 0.19280(16) 0.0182(5) Uani 1 1 d .
C16 C 1.1057(2) 0.35807(19) 0.32615(17) 0.0180(4) Uani 1 1 d .
C5 C 0.4611(2) -0.30191(19) 0.49223(17) 0.0183(5) Uani 1 1 d .
C12 C 0.4640(2) -0.0386(2) 0.8550(2) 0.0316(6) Uani 1 1 d .
H12A H 0.444673 -0.009755 0.781651 0.047 Uiso 1 1 calc GR
H12B H 0.443986 0.030851 0.886079 0.047 Uiso 1 1 calc GR
H12C H 0.407808 -0.098598 0.886732 0.047 Uiso 1 1 calc GR
C20 C 0.8736(2) 0.0980(2) 0.17377(17) 0.0212(5) Uani 1 1 d .
H20 H 0.838826 0.054747 0.133178 0.025 Uiso 1 1 calc R
C24 C 1.1406(2) 0.3830(2) 0.22004(17) 0.0224(5) Uani 1 1 d .
H24 H 1.197067 0.440782 0.193699 0.027 Uiso 1 1 calc R
C21 C 0.9560(2) 0.1777(2) 0.13126(16) 0.0202(5) Uani 1 1 d .
H21 H 0.978586 0.190967 0.060905 0.024 Uiso 1 1 calc R
C6 C 0.4476(2) -0.2874(2) 0.58998(17) 0.0206(5) Uani 1 1 d .
H6 H 0.389729 -0.329389 0.637423 0.025 Uiso 1 1 calc R
C7 C 0.5199(2) -0.2105(2) 0.61786(17) 0.0200(5) Uani 1 1 d .
H7 H 0.513398 -0.200637 0.685489 0.024 Uiso 1 1 calc R
C10 C 0.6701(3) 0.1763(2) 0.88235(19) 0.0317(6) Uani 1 1 d .
H10A H 0.662457 0.226472 0.811778 0.048 Uiso 1 1 calc GR
H10B H 0.711713 0.216872 0.924494 0.048 Uiso 1 1 calc GR
H10C H 0.580105 0.165741 0.908867 0.048 Uiso 1 1 calc GR
O3 O 0.40554(18) -0.40588(16) 0.37925(14) 0.0346(4) Uani 1 1 d .
O2 O 0.30145(18) -0.42613(16) 0.52402(14) 0.0362(5) Uani 1 1 d .
N3 N 0.38357(19) -0.38429(16) 0.46296(16) 0.0237(4) Uani 1 1 d .
C23 C 1.0949(2) 0.3262(2) 0.15646(17) 0.0232(5) Uani 1 1 d .
H23 H 1.121158 0.343469 0.086758 0.028 Uiso 1 1 calc R
S1 S 0.63926(6) 0.39702(6) 0.14074(5) 0.02733(14) Uani 1 1 d .
C0AA C 0.5411(3) 0.5345(2) 0.1635(2) 0.0361(6) Uani 1 1 d .
H0AA H 0.495562 0.584655 0.100227 0.054 Uiso 1 1 calc GR
H0AB H 0.600294 0.580370 0.186437 0.054 Uiso 1 1 calc GR
H0AC H 0.473713 0.513879 0.216202 0.054 Uiso 1 1 calc GR
C C 0.7355(3) 0.4692(2) 0.03696(19) 0.0313(6) Uani 1 1 d .
HA H 0.795463 0.512542 0.062205 0.047 Uiso 1 1 calc GR
HB H 0.674310 0.527752 -0.014535 0.047 Uiso 1 1 calc GR
HC H 0.789309 0.407043 0.006314 0.047 Uiso 1 1 calc GR
O O 0.54454(19) 0.33847(16) 0.09739(15) 0.0391(5) Uani 1 1 d .

loop_
_atom_site_aniso_label
_atom_site_aniso_U_11
_atom_site_aniso_U_22
_atom_site_aniso_U_33
_atom_site_aniso_U_23
_atom_site_aniso_U_13
_atom_site_aniso_U_12
Pd1 0.01606(9) 0.01638(9) 0.01160(8) -0.00460(6) 0.00151(6) -0.00671(6)
Se1 0.02176(13) 0.02280(12) 0.01310(11) -0.00649(9) 0.00167(9) -0.01069(9)
P1 0.0351(4) 0.0250(3) 0.0161(3) -0.0055(2) -0.0026(3) -0.0081(3)
O1 0.0241(9) 0.0237(8) 0.0144(8) -0.0074(6) 0.0025(6) -0.0132(7)
N4 0.0167(10) 0.0161(9) 0.0178(9) -0.0067(7) -0.0002(7) -0.0041(7)
F1 0.0517(11) 0.0463(10) 0.0297(8) -0.0167(7) 0.0060(7) 0.0006(8)
F5 0.0364(9) 0.0527(10) 0.0402(9) -0.0226(8) -0.0099(7) -0.0041(8)
F3 0.0705(12) 0.0292(8) 0.0251(8) -0.0157(7) -0.0015(8) -0.0075(8)
F4 0.0876(14) 0.0293(9) 0.0327(9) -0.0098(7) 0.0168(9) -0.0227(9)
F6 0.0559(12) 0.0563(11) 0.0528(11) -0.0123(9) -0.0305(9) 0.0022(9)
F2 0.0604(12) 0.0408(10) 0.0396(10) 0.0030(8) 0.0018(8) -0.0247(8)
N1 0.0184(10) 0.0178(9) 0.0138(9) -0.0050(7) 0.0012(7) -0.0041(7)
N2 0.0177(10) 0.0169(9) 0.0138(9) -0.0060(7) 0.0014(7) -0.0058(7)
C1 0.0122(11) 0.0125(10) 0.0176(11) -0.0023(8) -0.0003(8) -0.0008(8)
C13 0.0235(12) 0.0221(12) 0.0163(11) -0.0077(9) 0.0009(9) -0.0065(9)
N5 0.0148(9) 0.0157(9) 0.0136(9) -0.0026(7) 0.0021(7) -0.0041(7)
C8 0.0153(11) 0.0155(11) 0.0156(11) -0.0045(9) -0.0005(8) 0.0006(8)
C19 0.0235(12) 0.0221(12) 0.0165(11) -0.0072(9) 0.0011(9) -0.0097(9)
C14 0.0193(12) 0.0204(12) 0.0249(12) -0.0115(10) -0.0023(9) -0.0043(9)
C2 0.0145(11) 0.0128(10) 0.0188(11) -0.0038(9) -0.0020(9) -0.0011(8)
C9 0.0310(14) 0.0264(13) 0.0128(11) -0.0069(9) -0.0014(10) -0.0090(10)
C3 0.0218(12) 0.0226(12) 0.0172(11) -0.0050(9) 0.0033(9) -0.0096(9)
C15 0.0192(12) 0.0178(11) 0.0250(12) -0.0045(9) -0.0004(10) -0.0071(9)
C18 0.0147(11) 0.0154(11) 0.0143(10) -0.0039(8) -0.0007(8) -0.0015(8)
C4 0.0245(13) 0.0234(12) 0.0185(12) -0.0087(10) -0.0022(9) -0.0057(10)
C17 0.0162(11) 0.0139(10) 0.0152(11) -0.0041(8) 0.0005(8) -0.0009(8)
C11 0.0276(13) 0.0228(12) 0.0130(11) -0.0032(9) 0.0029(9) -0.0088(10)
C22 0.0184(12) 0.0187(11) 0.0153(11) -0.0026(9) 0.0009(9) -0.0009(9)
C16 0.0178(11) 0.0153(11) 0.0198(11) -0.0027(9) 0.0001(9) -0.0027(9)
C5 0.0171(11) 0.0131(11) 0.0264(12) -0.0067(9) -0.0053(9) -0.0030(8)
C12 0.0237(13) 0.0368(15) 0.0357(15) -0.0103(12) 0.0083(11) -0.0098(11)
C20 0.0244(12) 0.0247(12) 0.0179(11) -0.0106(10) -0.0005(9) -0.0056(10)
C24 0.0243(13) 0.0237(12) 0.0201(12) -0.0021(10) 0.0037(10) -0.0121(10)
C21 0.0241(13) 0.0242(12) 0.0111(11) -0.0043(9) 0.0002(9) -0.0020(9)
C6 0.0214(12) 0.0211(12) 0.0206(12) -0.0037(9) 0.0025(9) -0.0099(9)
C7 0.0237(12) 0.0207(12) 0.0170(11) -0.0045(9) 0.0007(9) -0.0083(9)
C10 0.0451(17) 0.0263(13) 0.0284(14) -0.0147(11) 0.0043(12) -0.0090(12)
O3 0.0403(11) 0.0381(11) 0.0379(11) -0.0253(9) 0.0012(9) -0.0168(9)
O2 0.0388(11) 0.0364(11) 0.0405(11) -0.0095(9) 0.0014(9) -0.0244(9)
N3 0.0211(11) 0.0146(10) 0.0364(12) -0.0060(9) -0.0070(9) -0.0050(8)
C23 0.0265(13) 0.0269(13) 0.0150(11) -0.0015(9) 0.0056(9) -0.0086(10)
S1 0.0320(4) 0.0255(3) 0.0218(3) -0.0020(2) 0.0029(3) -0.0049(3)
C0AA 0.0364(16) 0.0372(16) 0.0369(16) -0.0175(13) 0.0031(12) -0.0026(12)
C 0.0354(15) 0.0314(14) 0.0253(13) -0.0034(11) 0.0042(11) -0.0085(11)
O 0.0456(12) 0.0277(10) 0.0473(12) -0.0082(9) 0.0003(9) -0.0163(9)

loop_
_atom_type_symbol
_atom_type_description
_atom_type_scat_dispersion_real
_atom_type_scat_dispersion_imag
_atom_type_scat_source
C C 0.0033 0.0016 'International Tables Vol C Tables 4.2.6.8 and 6.1.1.4'
H H 0.0000 0.0000 'International Tables Vol C Tables 4.2.6.8 and 6.1.1.4'
F F 0.0171 0.0103 'International Tables Vol C Tables 4.2.6.8 and 6.1.1.4'
N N 0.0061 0.0033 'International Tables Vol C Tables 4.2.6.8 and 6.1.1.4'
O O 0.0106 0.0060 'International Tables Vol C Tables 4.2.6.8 and 6.1.1.4'
P P 0.1023 0.0942 'International Tables Vol C Tables 4.2.6.8 and 6.1.1.4'
Pd Pd -0.9988 1.0072 'International Tables Vol C Tables 4.2.6.8 and 6.1.1.4'
S S 0.1246 0.1234 'International Tables Vol C Tables 4.2.6.8 and 6.1.1.4'
Se Se -0.0929 2.2259 'International Tables Vol C Tables 4.2.6.8 and 6.1.1.4'

loop_
_geom_angle_atom_site_label_1
_geom_angle_atom_site_label_2
_geom_angle_atom_site_label_3
_geom_angle
O1 Pd1 Se1 94.09(4)
O1 Pd1 N4 172.86(6)
O1 Pd1 N5 91.66(6)
N4 Pd1 Se1 93.04(5)
N4 Pd1 N5 81.21(7)
N5 Pd1 Se1 173.79(5)
C8 Se1 Pd1 105.33(6)
F1 P1 F3 179.10(10)
F5 P1 F1 90.11(8)
F5 P1 F3 89.81(9)
F5 P1 F4 90.36(9)
F5 P1 F6 179.72(10)
F4 P1 F1 89.57(8)
F4 P1 F3 89.54(8)
F6 P1 F1 90.16(9)
F6 P1 F3 89.92(9)
F6 P1 F4 89.73(10)
F2 P1 F1 90.75(9)
F2 P1 F5 89.84(9)
F2 P1 F3 90.15(9)
F2 P1 F4 179.63(9)
F2 P1 F6 90.08(10)
C1 O1 Pd1 133.02(13)
C13 N4 Pd1 128.65(15)
C13 N4 C17 118.34(18)
C17 N4 Pd1 112.99(13)
C8 N1 C9 122.50(18)
C8 N1 C11 120.50(17)
C9 N1 C11 116.91(17)
C1 N2 C8 127.39(18)
O1 C1 N2 132.06(18)
O1 C1 C2 113.81(18)
N2 C1 C2 114.13(18)
N4 C13 H13 118.9
N4 C13 C14 122.1(2)
C14 C13 H13 118.9
C19 N5 Pd1 129.78(14)
C19 N5 C18 118.40(18)
C18 N5 Pd1 111.74(12)
N1 C8 Se1 116.60(14)
N1 C8 N2 115.31(18)
N2 C8 Se1 128.09(16)
N5 C19 H19 118.8
N5 C19 C20 122.35(19)
C20 C19 H19 118.8
C13 C14 H14 119.9
C15 C14 C13 120.11(19)
C15 C14 H14 119.9
C3 C2 C1 120.05(19)
C3 C2 C7 119.48(18)
C7 C2 C1 120.47(19)
N1 C9 H9A 109.0
N1 C9 H9B 109.0
N1 C9 C10 113.07(18)
H9A C9 H9B 107.8
C10 C9 H9A 109.0
C10 C9 H9B 109.0
C2 C3 H3 119.5
C4 C3 C2 121.1(2)
C4 C3 H3 119.5
C14 C15 H15 120.4
C14 C15 C16 119.12(19)
C16 C15 H15 120.4
N5 C18 C17 116.73(18)
N5 C18 C22 122.72(18)
C22 C18 C17 120.54(18)
C3 C4 H4 121.2
C5 C4 C3 117.6(2)
C5 C4 H4 121.2
N4 C17 C18 117.29(18)
N4 C17 C16 122.88(18)
C16 C17 C18 119.83(19)
N1 C11 H11A 109.0
N1 C11 H11B 109.0
N1 C11 C12 112.88(18)
H11A C11 H11B 107.8
C12 C11 H11A 109.0
C12 C11 H11B 109.0
C18 C22 C21 117.19(19)
C18 C22 C23 118.66(19)
C21 C22 C23 124.1(2)
C15 C16 C24 124.01(19)
C17 C16 C15 117.41(19)
C17 C16 C24 118.57(18)
C4 C5 N3 118.7(2)
C6 C5 C4 122.97(19)
C6 C5 N3 118.3(2)
C11 C12 H12A 109.5
C11 C12 H12B 109.5
C11 C12 H12C 109.5
H12A C12 H12B 109.5
H12A C12 H12C 109.5
H12B C12 H12C 109.5
C19 C20 H20 120.0
C21 C20 C19 120.00(19)
C21 C20 H20 120.0
C16 C24 H24 119.2
C23 C24 C16 121.5(2)
C23 C24 H24 119.2
C22 C21 H21 120.3
C20 C21 C22 119.3(2)
C20 C21 H21 120.3
C5 C6 H6 120.7
C5 C6 C7 118.6(2)
C7 C6 H6 120.7
C2 C7 H7 119.9
C6 C7 C2 120.2(2)
C6 C7 H7 119.9
C9 C10 H10A 109.5
C9 C10 H10B 109.5
C9 C10 H10C 109.5
H10A C10 H10B 109.5
H10A C10 H10C 109.5
H10B C10 H10C 109.5
O3 N3 C5 118.03(19)
O2 N3 C5 117.7(2)
O2 N3 O3 124.28(18)
C22 C23 H23 119.6
C24 C23 C22 120.8(2)
C24 C23 H23 119.6
C0AA S1 C 96.60(13)
O S1 C0AA 106.15(12)
O S1 C 107.29(11)
S1 C0AA H0AA 109.5
S1 C0AA H0AB 109.5
S1 C0AA H0AC 109.5
H0AA C0AA H0AB 109.5
H0AA C0AA H0AC 109.5
H0AB C0AA H0AC 109.5
S1 C HA 109.5
S1 C HB 109.5
S1 C HC 109.5
HA C HB 109.5
HA C HC 109.5
HB C HC 109.5

loop_
_geom_bond_atom_site_label_1
_geom_bond_atom_site_label_2
_geom_bond_distance
Pd1 Se1 2.3455(3)
Pd1 O1 1.9901(13)
Pd1 N4 2.0309(17)
Pd1 N5 2.0720(17)
Se1 C8 1.884(2)
P1 F1 1.6023(15)
P1 F5 1.5922(15)
P1 F3 1.6024(15)
P1 F4 1.5987(16)
P1 F6 1.5935(16)
P1 F2 1.5890(16)
O1 C1 1.275(2)
N4 C13 1.327(3)
N4 C17 1.363(3)
N1 C8 1.327(3)
N1 C9 1.477(2)
N1 C11 1.482(3)
N2 C1 1.314(3)
N2 C8 1.350(2)
C1 C2 1.509(3)
C13 H13 0.9500
C13 C14 1.396(3)
N5 C19 1.319(2)
N5 C18 1.369(3)
C19 H19 0.9500
C19 C20 1.399(3)
C14 H14 0.9500
C14 C15 1.364(3)
C2 C3 1.388(3)
C2 C7 1.392(3)
C9 H9A 0.9900
C9 H9B 0.9900
C9 C10 1.521(3)
C3 H3 0.9500
C3 C4 1.386(3)
C15 H15 0.9500
C15 C16 1.411(3)
C18 C17 1.430(3)
C18 C22 1.397(3)
C4 H4 0.9500
C4 C5 1.380(3)
C17 C16 1.395(3)
C11 H11A 0.9900
C11 H11B 0.9900
C11 C12 1.514(3)
C22 C21 1.413(3)
C22 C23 1.427(3)
C16 C24 1.433(3)
C5 C6 1.374(3)
C5 N3 1.479(3)
C12 H12A 0.9800
C12 H12B 0.9800
C12 H12C 0.9800
C20 H20 0.9500
C20 C21 1.360(3)
C24 H24 0.9500
C24 C23 1.353(3)
C21 H21 0.9500
C6 H6 0.9500
C6 C7 1.384(3)
C7 H7 0.9500
C10 H10A 0.9800
C10 H10B 0.9800
C10 H10C 0.9800
O3 N3 1.224(3)
O2 N3 1.221(3)
C23 H23 0.9500
S1 C0AA 1.786(3)
S1 C 1.788(2)
S1 O 1.4929(17)
C0AA H0AA 0.9800
C0AA H0AB 0.9800
C0AA H0AC 0.9800
C HA 0.9800
C HB 0.9800
C HC 0.9800
